data_7048143
loop_
_publ_author_name
'Zheng, Kai'
'Liu, Ziqi'
'Jiang, Yefei'
'Guo, Penghu'
'Li, Haoran'
'Zeng, Chenghui'
'Ng, Seik Weng'
'Zhong, Shengliang'

_publ_section_title
;
 Ultrahigh luminescence quantum yield lanthanide coordination polymer as a
 multifunctional sensor.
;
_journal_issue 48
_journal_name_full 'Dalton transactions (Cambridge, England : 2003)'
_journal_page_first 17432
_journal_page_last 17440
_journal_paper_doi 10.1039/c8dt03832e
_journal_volume 47
_journal_year 2018
_chemical_formula_sum 'C52 H40 Cl4 F4 Gd N4 Na O16'
_chemical_formula_weight 1374.92
_space_group_IT_number 2
_space_group_name_Hall '-P 1'
_space_group_name_H-M_alt 'P -1'
_symmetry_cell_setting triclinic
_symmetry_space_group_name_Hall '-P 1'
_symmetry_space_group_name_H-M 'P -1'
_atom_sites_solution_hydrogens geom
_atom_sites_solution_primary direct
_atom_sites_solution_secondary difmap
_audit_creation_method SHELXL-97
_audit_update_record
;
2018-07-10 deposited with the CCDC.
2018-11-19 downloaded from the CCDC.
;
_cell_angle_alpha 73.527(2)
_cell_angle_beta 85.433(2)
_cell_angle_gamma 72.228(2)
_cell_formula_units_Z 2
_cell_length_a 10.0529(2)
_cell_length_b 12.7458(3)
_cell_length_c 22.0524(5)
_cell_measurement_reflns_used 24379
_cell_measurement_temperature 293(2)
_cell_measurement_theta_max 29.0100
_cell_measurement_theta_min 3.5050
_cell_volume 2580.26(11)
_computing_cell_refinement 'Bruker FRAMBO'
_computing_data_collection 'Bruker FRAMBO'
_computing_data_reduction 'Bruker SAINT'
_computing_molecular_graphics 'Bruker SHELXTL'
_computing_publication_material 'Bruker SHELXTL'
_computing_structure_refinement 'SHELXL-97 (Sheldrick, 1997)'
_computing_structure_solution 'SHELXS-97 (Sheldrick, 1990)'
_diffrn_ambient_temperature 293(2)
_diffrn_measured_fraction_theta_full 0.981
_diffrn_measured_fraction_theta_max 0.981
_diffrn_measurement_device_type 'multiwire proportional'
_diffrn_measurement_method 'phi and omega scans'
_diffrn_radiation_monochromator graphite
_diffrn_radiation_source 'fine-focus sealed tube'
_diffrn_radiation_type MoK\a
_diffrn_radiation_wavelength 0.71073
_diffrn_reflns_av_R_equivalents 0.0213
_diffrn_reflns_av_sigmaI/netI 0.0326
_diffrn_reflns_limit_h_max 11
_diffrn_reflns_limit_h_min -11
_diffrn_reflns_limit_k_max 15
_diffrn_reflns_limit_k_min -15
_diffrn_reflns_limit_l_max 26
_diffrn_reflns_limit_l_min -26
_diffrn_reflns_number 24561
_diffrn_reflns_theta_full 25.01
_diffrn_reflns_theta_max 25.01
_diffrn_reflns_theta_min 3.30
_exptl_absorpt_coefficient_mu 1.593
_exptl_absorpt_correction_T_max 0.8196
_exptl_absorpt_correction_T_min 0.7734
_exptl_absorpt_correction_type multi-scan
_exptl_crystal_colour colorless
_exptl_crystal_density_diffrn 1.770
_exptl_crystal_density_method 'not measured'
_exptl_crystal_description block
_exptl_crystal_F_000 1374
_exptl_crystal_size_max 0.17
_exptl_crystal_size_mid 0.15
_exptl_crystal_size_min 0.13
_refine_diff_density_max 1.571
_refine_diff_density_min -1.935
_refine_diff_density_rms 0.073
_refine_ls_extinction_method none
_refine_ls_goodness_of_fit_ref 1.006
_refine_ls_hydrogen_treatment mixed
_refine_ls_matrix_type full
_refine_ls_number_parameters 745
_refine_ls_number_reflns 8891
_refine_ls_number_restraints 0
_refine_ls_restrained_S_all 1.006
_refine_ls_R_factor_all 0.0341
_refine_ls_R_factor_gt 0.0320
_refine_ls_shift/su_max 0.008
_refine_ls_shift/su_mean 0.000
_refine_ls_structure_factor_coef Fsqd
_refine_ls_weighting_details 'calc w=1/[\s^2^(Fo^2^)+(0.0519P)^2^+1.5907P] where P=(Fo^2^+2Fc^2^)/3'
_refine_ls_weighting_scheme calc
_refine_ls_wR_factor_gt 0.0832
_refine_ls_wR_factor_ref 0.0855
_reflns_number_gt 8406
_reflns_number_total 8891
_reflns_threshold_expression >2sigma(I)
_cod_data_source_file c8dt03832e2.cif
_cod_data_source_block 1b
_cod_depositor_comments
;
The following automatic conversions were performed:

'_symmetry_cell_setting' value 'Triclinic' changed to 'triclinic'
according to
/home/data/users/saulius/crontab/automatic-downloads/rss-feeds/RSC/lib/dictionaries/cif_core.dic
dictionary named 'cif_core.dic' version 2.4.2 from 2011-04-26.

Automatic conversion script
Id: cif_fix_values 4973 2017-02-22 13:04:09Z antanas 

 Adding full bibliography for 7048136--7048145.cif.
;
_cod_original_cell_volume 2580.26(10)
_cod_original_sg_symbol_H-M P-1
_cod_database_code 7048143

loop_
_symmetry_equiv_pos_as_xyz
'x, y, z'
'-x, -y, -z'

loop_
_atom_site_label
_atom_site_type_symbol
_atom_site_fract_x
_atom_site_fract_y
_atom_site_fract_z
_atom_site_U_iso_or_equiv
_atom_site_adp_type
_atom_site_occupancy
_atom_site_symmetry_multiplicity
_atom_site_calc_flag
_atom_site_refinement_flags
_atom_site_disorder_assembly
_atom_site_disorder_group
Gd1 Gd 0.122584(15) 0.489717(12) 0.258461(7) 0.02615(7) Uani 1 1 d . . .
Cl1 Cl -0.04122(11) 0.25235(10) -0.06505(5) 0.0556(3) Uani 1 1 d . . .
Cl4 Cl 0.23678(12) 1.03988(11) 0.39683(6) 0.0648(3) Uani 1 1 d . . .
Cl3 Cl -0.41363(10) 0.81404(9) 0.54036(5) 0.0522(3) Uani 1 1 d . . .
Cl2 Cl 0.72219(10) -0.06349(10) 0.11057(6) 0.0585(3) Uani 1 1 d . . .
C3 C 0.1670(3) 0.4369(3) 0.11666(15) 0.0276(7) Uani 1 1 d . . .
O3 O 0.0834(2) 0.4691(2) 0.15809(11) 0.0345(5) Uani 1 1 d . . .
C2 C 0.3081(3) 0.4392(3) 0.10972(15) 0.0297(7) Uani 1 1 d . . .
C4 C 0.1185(3) 0.3903(3) 0.07205(15) 0.0279(7) Uani 1 1 d . . .
C10 C -0.0190(4) 0.3846(3) 0.07603(16) 0.0349(8) Uani 1 1 d . . .
H10 H -0.0788 0.4097 0.1068 0.042 Uiso 1 1 calc R . .
C11 C -0.0640(4) 0.3415(3) 0.03412(17) 0.0371(8) Uani 1 1 d . . .
C12 C 0.0229(4) 0.3048(3) -0.01295(16) 0.0345(8) Uani 1 1 d . . .
C5 C 0.2067(3) 0.3517(3) 0.02526(15) 0.0284(7) Uani 1 1 d . . .
C13 C 0.1568(4) 0.3100(3) -0.01822(16) 0.0333(8) Uani 1 1 d . . .
H13 H 0.2143 0.2864 -0.0500 0.040 Uiso 1 1 calc R . .
F1 F -0.1967(2) 0.3358(2) 0.03775(12) 0.0630(7) Uani 1 1 d . . .
N1 N 0.3439(3) 0.3555(2) 0.02282(12) 0.0320(6) Uani 1 1 d . . .
C6 C 0.3884(4) 0.3989(3) 0.06352(15) 0.0326(7) Uani 1 1 d . . .
H6 H 0.4802 0.4017 0.0600 0.039 Uiso 1 1 calc R . .
C7 C 0.4378(4) 0.3198(3) -0.02665(17) 0.0407(9) Uani 1 1 d . . .
H7 H 0.4218 0.3741 -0.0688 0.049 Uiso 1 1 calc R . .
C8 C 0.4845(4) 0.1967(4) -0.0251(2) 0.0565(12) Uani 1 1 d . . .
H8A H 0.4943 0.1777 -0.0651 0.068 Uiso 1 1 calc R . .
H8B H 0.4533 0.1437 0.0097 0.068 Uiso 1 1 calc R . .
C9 C 0.5849(4) 0.2521(4) -0.0105(2) 0.0577(12) Uani 1 1 d . . .
H9A H 0.6146 0.2325 0.0331 0.069 Uiso 1 1 calc R . .
H9B H 0.6555 0.2664 -0.0417 0.069 Uiso 1 1 calc R . .
C1 C 0.3792(4) 0.4795(3) 0.15305(16) 0.0343(8) Uani 1 1 d . . .
O1 O 0.3051(2) 0.5295(2) 0.19125(11) 0.0361(6) Uani 1 1 d . . .
O2 O 0.5079(3) 0.4598(3) 0.14864(16) 0.0658(9) Uani 1 1 d . . .
C15 C 0.1264(4) 0.2068(3) 0.23543(16) 0.0330(8) Uani 1 1 d . . .
C16 C 0.2595(3) 0.2256(3) 0.23409(15) 0.0291(7) Uani 1 1 d . . .
C17 C 0.3724(3) 0.1524(3) 0.20485(15) 0.0287(7) Uani 1 1 d . . .
C18 C 0.3483(3) 0.0719(3) 0.17842(16) 0.0303(7) Uani 1 1 d . . .
N2 N 0.2135(3) 0.0617(2) 0.17987(14) 0.0344(7) Uani 1 1 d . . .
C20 C 0.1888(4) -0.0224(3) 0.15258(19) 0.0405(9) Uani 1 1 d . . .
H20 H 0.2292 -0.1028 0.1759 0.049 Uiso 1 1 calc R . .
C14 C -0.0019(4) 0.2707(3) 0.26479(19) 0.0416(9) Uani 1 1 d . . .
O5 O -0.1071(3) 0.2386(3) 0.2669(2) 0.0834(12) Uani 1 1 d . . .
O4 O 0.0031(3) 0.3519(2) 0.28520(12) 0.0407(6) Uani 1 1 d . . .
O6 O 0.2843(2) 0.29996(19) 0.25498(11) 0.0349(5) Uani 1 1 d . . .
C44 C -0.0140(4) 0.9126(3) 0.32585(17) 0.0332(8) Uani 1 1 d . . .
C43 C 0.0823(4) 0.8274(3) 0.30305(16) 0.0315(7) Uani 1 1 d . . .
C42 C 0.0363(4) 0.7540(3) 0.27422(16) 0.0311(7) Uani 1 1 d . . .
N4 N -0.1562(3) 0.9306(2) 0.31929(14) 0.0331(6) Uani 1 1 d . . .
C45 C -0.1982(4) 0.8633(3) 0.29233(16) 0.0331(8) Uani 1 1 d . . .
H45 H -0.2939 0.8776 0.2881 0.040 Uiso 1 1 calc R . .
C41 C -0.1118(4) 0.7757(3) 0.27072(16) 0.0317(7) Uani 1 1 d . . .
C40 C -0.1784(4) 0.7041(3) 0.24642(17) 0.0349(8) Uani 1 1 d . . .
O7 O -0.0994(3) 0.6223(2) 0.22656(11) 0.0382(6) Uani 1 1 d . . .
O8 O -0.3078(3) 0.7290(2) 0.24842(16) 0.0570(8) Uani 1 1 d . . .
C49 C 0.2260(4) 0.8113(3) 0.30806(17) 0.0374(8) Uani 1 1 d . . .
H49 H 0.2908 0.7556 0.2925 0.045 Uiso 1 1 calc R . .
C50 C 0.2698(4) 0.8779(3) 0.33575(19) 0.0422(9) Uani 1 1 d . . .
F4 F 0.4068(2) 0.8662(2) 0.33842(13) 0.0620(7) Uani 1 1 d . . .
C51 C 0.1745(4) 0.9601(3) 0.36080(18) 0.0406(9) Uani 1 1 d . . .
C52 C 0.0341(4) 0.9784(3) 0.35526(18) 0.0399(9) Uani 1 1 d . . .
H52 H -0.0294 1.0345 0.3710 0.048 Uiso 1 1 calc R . .
C30 C -0.0711(3) 0.6199(3) 0.43399(14) 0.0261(7) Uani 1 1 d . . .
C29 C 0.0382(3) 0.5590(3) 0.39707(14) 0.0274(7) Uani 1 1 d . . .
C28 C 0.1785(3) 0.5487(3) 0.41191(14) 0.0286(7) Uani 1 1 d . . .
C32 C 0.2018(4) 0.5918(3) 0.45857(16) 0.0331(8) Uani 1 1 d . . .
H32 H 0.2942 0.5819 0.4679 0.040 Uiso 1 1 calc R . .
N3 N 0.1018(3) 0.6478(2) 0.49234(14) 0.0341(7) Uani 1 1 d . . .
C31 C -0.0379(3) 0.6635(3) 0.48047(15) 0.0288(7) Uani 1 1 d . . .
C27 C 0.3050(4) 0.4898(3) 0.37960(16) 0.0340(8) Uani 1 1 d . . .
O11 O 0.4207(3) 0.4848(3) 0.39703(14) 0.0558(8) Uani 1 1 d . . .
O10 O 0.2865(3) 0.4461(2) 0.33718(11) 0.0417(6) Uani 1 1 d . . .
C33 C 0.1414(4) 0.6767(4) 0.5470(2) 0.0479(10) Uani 1 1 d . . .
H33 H 0.1294 0.6263 0.5885 0.058 Uiso 1 1 calc R . .
C35 C 0.2616(4) 0.7212(4) 0.5415(2) 0.0579(12) Uani 1 1 d . . .
H35A H 0.3091 0.7326 0.5012 0.069 Uiso 1 1 calc R . .
H35B H 0.3216 0.6974 0.5783 0.069 Uiso 1 1 calc R . .
C34 C 0.1162(5) 0.7976(4) 0.5447(3) 0.0655(13) Uani 1 1 d . . .
H34A H 0.0882 0.8199 0.5835 0.079 Uiso 1 1 calc R . .
H34B H 0.0757 0.8551 0.5063 0.079 Uiso 1 1 calc R . .
O12 O 0.0031(2) 0.5220(2) 0.35589(10) 0.0322(5) Uani 1 1 d . . .
C46 C -0.2569(4) 1.0275(3) 0.33602(18) 0.0361(8) Uani 1 1 d . . .
H46 H -0.2601 1.1031 0.3079 0.043 Uiso 1 1 calc R . .
C47 C -0.2837(4) 1.0223(4) 0.4041(2) 0.0471(10) Uani 1 1 d . . .
H47A H -0.3003 1.0925 0.4164 0.056 Uiso 1 1 calc R . .
H47B H -0.2344 0.9531 0.4353 0.056 Uiso 1 1 calc R . .
C48 C -0.3923(4) 1.0150(4) 0.3642(2) 0.0484(10) Uani 1 1 d . . .
H48A H -0.4088 0.9414 0.3712 0.058 Uiso 1 1 calc R . .
H48B H -0.4746 1.0807 0.3524 0.058 Uiso 1 1 calc R . .
C19 C 0.1115(4) 0.1264(3) 0.20858(17) 0.0354(8) Uani 1 1 d . . .
H19 H 0.0237 0.1156 0.2104 0.042 Uiso 1 1 calc R . .
C23 C 0.5076(4) 0.1643(3) 0.20079(17) 0.0366(8) Uani 1 1 d . . .
H23 H 0.5263 0.2171 0.2179 0.044 Uiso 1 1 calc R . .
C24 C 0.6107(4) 0.0990(3) 0.17204(19) 0.0409(9) Uani 1 1 d . . .
C25 C 0.5868(4) 0.0169(3) 0.14703(18) 0.0398(9) Uani 1 1 d . . .
C26 C 0.4579(4) 0.0022(3) 0.15079(17) 0.0382(8) Uani 1 1 d . . .
H26 H 0.4423 -0.0536 0.1352 0.046 Uiso 1 1 calc R . .
F2 F 0.7398(2) 0.1113(2) 0.16840(14) 0.0650(7) Uani 1 1 d . . .
C36 C -0.2124(3) 0.6345(3) 0.42295(15) 0.0325(7) Uani 1 1 d . . .
H36 H -0.2363 0.6051 0.3927 0.039 Uiso 1 1 calc R . .
C39 C -0.1442(4) 0.7214(3) 0.51486(17) 0.0353(8) Uani 1 1 d . . .
H39 H -0.1219 0.7490 0.5463 0.042 Uiso 1 1 calc R . .
F3 F -0.4486(2) 0.7044(2) 0.44617(11) 0.0563(6) Uani 1 1 d . . .
C37 C -0.3135(3) 0.6912(3) 0.45629(16) 0.0343(8) Uani 1 1 d . . .
C38 C -0.2813(4) 0.7370(3) 0.50185(16) 0.0345(8) Uani 1 1 d . . .
C22 C 0.0540(4) 0.0053(5) 0.1198(3) 0.0684(15) Uani 1 1 d . . .
H22A H -0.0131 0.0796 0.1172 0.082 Uiso 1 1 calc R . .
H22B H 0.0134 -0.0564 0.1243 0.082 Uiso 1 1 calc R . .
C21 C 0.1843(4) 0.0019(4) 0.0823(2) 0.0513(10) Uani 1 1 d . . .
H21A H 0.2229 -0.0619 0.0641 0.062 Uiso 1 1 calc R . .
H21B H 0.1964 0.0742 0.0570 0.062 Uiso 1 1 calc R . .
O9 O 0.1275(2) 0.6768(2) 0.25655(13) 0.0410(6) Uani 1 1 d . . .
O1W O 0.5481(3) 0.3073(3) 0.31008(17) 0.0704(9) Uani 1 1 d . . .
H1WA H 0.5930 0.2365 0.3214 0.106 Uiso 1 1 d R A 1
H1WB H 0.4715 0.3162 0.2927 0.106 Uiso 1 1 d R A 1
O2W O 0.6291(4) 0.5274(3) 0.3158(2) 0.0847(7) Uani 1 1 d . . .
H2WA H 0.6834 0.5692 0.3079 0.127 Uiso 1 1 d R B 1
H2WB H 0.6430 0.4846 0.3535 0.127 Uiso 1 1 d R B 1
O4W O 0.4386(4) 0.7190(3) 0.18239(18) 0.0763(10) Uani 1 1 d G . .
H4WA H 0.4069 0.6647 0.2032 0.114 Uiso 1 1 d G . .
H4WB H 0.5062 0.7203 0.2027 0.114 Uiso 1 1 d G . .
O3W O 0.7480(3) 0.5318(4) 0.16677(17) 0.1051(16) Uani 1 1 d . . .
H3WA H 0.7198 0.5350 0.1308 0.158 Uiso 1 1 d R C 1
H3WB H 0.8368 0.5126 0.1672 0.158 Uiso 1 1 d R C 1
Na1 Na 0.6781(3) 0.4041(3) 0.24001(18) 0.0847(7) Uani 0.70 1 d P D 1
Na1' Na 0.7512(5) 0.3936(4) 0.2835(2) 0.0455(12) Uani 0.30 1 d P E 2

loop_
_atom_site_aniso_label
_atom_site_aniso_U_11
_atom_site_aniso_U_22
_atom_site_aniso_U_33
_atom_site_aniso_U_23
_atom_site_aniso_U_13
_atom_site_aniso_U_12
Gd1 0.02522(10) 0.02837(11) 0.02885(10) -0.01755(7) 0.00558(7) -0.00596(7)
Cl1 0.0489(6) 0.0742(7) 0.0651(7) -0.0471(6) -0.0007(5) -0.0223(5)
Cl4 0.0476(6) 0.0782(8) 0.0934(9) -0.0569(7) 0.0052(6) -0.0244(6)
Cl3 0.0358(5) 0.0598(6) 0.0675(7) -0.0391(5) 0.0209(5) -0.0083(5)
Cl2 0.0339(5) 0.0755(7) 0.0769(7) -0.0525(6) 0.0127(5) -0.0054(5)
C3 0.0304(18) 0.0277(16) 0.0265(16) -0.0129(13) 0.0020(14) -0.0066(14)
O3 0.0295(13) 0.0469(14) 0.0318(12) -0.0229(11) 0.0082(10) -0.0087(11)
C2 0.0314(18) 0.0336(18) 0.0295(17) -0.0147(14) 0.0034(14) -0.0126(15)
C4 0.0272(17) 0.0300(17) 0.0270(16) -0.0107(13) 0.0004(13) -0.0065(14)
C10 0.0325(19) 0.043(2) 0.0337(18) -0.0187(16) 0.0042(15) -0.0102(16)
C11 0.0274(18) 0.048(2) 0.042(2) -0.0199(17) 0.0005(15) -0.0123(16)
C12 0.036(2) 0.0363(19) 0.0350(18) -0.0151(15) -0.0064(15) -0.0100(16)
C5 0.0278(17) 0.0315(17) 0.0272(16) -0.0102(14) -0.0010(14) -0.0082(14)
C13 0.0350(19) 0.0372(19) 0.0308(17) -0.0173(15) 0.0042(15) -0.0084(16)
F1 0.0353(13) 0.102(2) 0.0774(17) -0.0540(16) 0.0072(12) -0.0312(13)
N1 0.0313(15) 0.0434(16) 0.0284(14) -0.0186(13) 0.0084(12) -0.0151(13)
C6 0.0317(18) 0.0413(19) 0.0311(17) -0.0174(15) 0.0082(14) -0.0147(16)
C7 0.037(2) 0.061(2) 0.0335(19) -0.0278(18) 0.0147(16) -0.0176(19)
C8 0.039(2) 0.078(3) 0.069(3) -0.053(3) 0.011(2) -0.014(2)
C9 0.035(2) 0.091(3) 0.066(3) -0.054(3) 0.014(2) -0.018(2)
C1 0.035(2) 0.042(2) 0.0359(18) -0.0226(16) 0.0089(16) -0.0180(17)
O1 0.0370(14) 0.0445(14) 0.0391(13) -0.0253(11) 0.0113(11) -0.0194(12)
O2 0.0350(16) 0.114(3) 0.083(2) -0.073(2) 0.0188(15) -0.0335(17)
C15 0.0329(19) 0.0303(17) 0.0381(19) -0.0152(15) 0.0122(15) -0.0103(15)
C16 0.0311(18) 0.0260(16) 0.0293(16) -0.0103(14) 0.0031(14) -0.0052(14)
C17 0.0281(17) 0.0264(16) 0.0315(17) -0.0126(14) 0.0019(14) -0.0039(14)
C18 0.0277(17) 0.0294(17) 0.0339(17) -0.0129(14) 0.0019(14) -0.0050(14)
N2 0.0312(16) 0.0317(15) 0.0463(17) -0.0211(13) 0.0086(13) -0.0105(13)
C20 0.041(2) 0.036(2) 0.055(2) -0.0264(18) 0.0112(18) -0.0150(17)
C14 0.037(2) 0.041(2) 0.056(2) -0.0260(18) 0.0179(18) -0.0175(17)
O5 0.0459(18) 0.090(2) 0.157(4) -0.091(3) 0.051(2) -0.0407(18)
O4 0.0392(14) 0.0369(14) 0.0538(15) -0.0284(12) 0.0204(12) -0.0128(12)
O6 0.0333(13) 0.0332(13) 0.0442(14) -0.0229(11) 0.0012(11) -0.0075(11)
C44 0.0307(18) 0.0297(18) 0.0405(19) -0.0133(15) 0.0083(15) -0.0092(15)
C43 0.0314(18) 0.0261(17) 0.0359(18) -0.0088(14) 0.0065(15) -0.0078(14)
C42 0.0319(18) 0.0260(17) 0.0352(18) -0.0101(14) 0.0118(15) -0.0095(15)
N4 0.0290(15) 0.0264(14) 0.0471(17) -0.0191(13) 0.0068(13) -0.0060(12)
C45 0.0291(18) 0.0266(17) 0.044(2) -0.0109(15) 0.0027(15) -0.0077(15)
C41 0.0339(19) 0.0245(16) 0.0346(18) -0.0083(14) 0.0050(15) -0.0065(15)
C40 0.035(2) 0.0307(18) 0.0393(19) -0.0136(15) 0.0030(16) -0.0070(16)
O7 0.0375(14) 0.0378(14) 0.0399(14) -0.0226(11) -0.0028(11) -0.0004(11)
O8 0.0351(16) 0.0470(16) 0.101(2) -0.0399(16) 0.0080(15) -0.0131(13)
C49 0.0312(19) 0.0310(18) 0.047(2) -0.0153(16) 0.0103(16) -0.0039(15)
C50 0.0287(19) 0.045(2) 0.053(2) -0.0133(18) -0.0013(17) -0.0099(17)
F4 0.0304(12) 0.0679(16) 0.095(2) -0.0389(15) -0.0022(12) -0.0092(12)
C51 0.040(2) 0.039(2) 0.050(2) -0.0199(17) 0.0040(17) -0.0151(17)
C52 0.037(2) 0.0358(19) 0.052(2) -0.0233(17) 0.0088(17) -0.0097(17)
C30 0.0256(17) 0.0266(16) 0.0249(15) -0.0079(13) 0.0034(13) -0.0057(14)
C29 0.0307(18) 0.0261(16) 0.0241(16) -0.0081(13) 0.0035(13) -0.0063(14)
C28 0.0307(18) 0.0296(17) 0.0256(16) -0.0110(13) 0.0044(13) -0.0069(14)
C32 0.0253(17) 0.0363(19) 0.0392(19) -0.0169(16) 0.0024(15) -0.0058(15)
N3 0.0281(15) 0.0408(16) 0.0401(16) -0.0242(14) 0.0038(13) -0.0086(13)
C31 0.0267(17) 0.0274(16) 0.0319(17) -0.0113(14) 0.0038(14) -0.0054(14)
C27 0.0320(19) 0.0363(19) 0.0299(17) -0.0122(15) 0.0030(15) -0.0024(15)
O11 0.0254(14) 0.093(2) 0.0588(18) -0.0452(17) 0.0055(13) -0.0096(14)
O10 0.0339(14) 0.0509(15) 0.0386(14) -0.0272(12) 0.0019(11) 0.0032(12)
C33 0.048(2) 0.058(3) 0.048(2) -0.030(2) 0.0045(19) -0.017(2)
C35 0.043(2) 0.081(3) 0.070(3) -0.049(3) 0.006(2) -0.024(2)
C34 0.054(3) 0.070(3) 0.097(4) -0.056(3) 0.011(3) -0.024(2)
O12 0.0293(12) 0.0446(14) 0.0298(12) -0.0218(10) 0.0070(10) -0.0121(11)
C46 0.0299(19) 0.0248(17) 0.055(2) -0.0194(16) 0.0077(16) -0.0037(15)
C47 0.038(2) 0.050(2) 0.063(3) -0.033(2) 0.0160(19) -0.0148(19)
C48 0.035(2) 0.046(2) 0.074(3) -0.035(2) 0.016(2) -0.0128(18)
C19 0.0296(18) 0.0347(19) 0.047(2) -0.0179(16) 0.0097(16) -0.0121(15)
C23 0.0305(19) 0.0384(19) 0.045(2) -0.0206(17) 0.0001(16) -0.0071(16)
C24 0.0233(18) 0.050(2) 0.053(2) -0.0258(19) 0.0014(16) -0.0059(17)
C25 0.0298(19) 0.046(2) 0.045(2) -0.0245(18) 0.0058(16) -0.0028(17)
C26 0.037(2) 0.0354(19) 0.046(2) -0.0245(17) 0.0056(17) -0.0056(16)
F2 0.0274(12) 0.0853(18) 0.103(2) -0.0576(17) 0.0125(12) -0.0196(12)
C36 0.0309(18) 0.0397(19) 0.0271(16) -0.0122(15) 0.0014(14) -0.0083(16)
C39 0.0349(19) 0.0379(19) 0.0381(19) -0.0216(16) 0.0102(15) -0.0097(16)
F3 0.0261(11) 0.0866(18) 0.0590(14) -0.0345(13) 0.0037(10) -0.0081(12)
C37 0.0227(17) 0.044(2) 0.0325(18) -0.0103(15) 0.0041(14) -0.0052(15)
C38 0.0322(19) 0.0335(18) 0.0358(19) -0.0140(15) 0.0100(15) -0.0052(15)
C22 0.038(2) 0.085(3) 0.110(4) -0.072(3) 0.007(3) -0.018(2)
C21 0.044(2) 0.059(3) 0.063(3) -0.037(2) 0.003(2) -0.014(2)
O9 0.0333(14) 0.0346(13) 0.0627(17) -0.0291(13) 0.0173(12) -0.0104(11)
O1W 0.0390(17) 0.076(2) 0.100(3) -0.050(2) -0.0070(17) 0.0042(16)
O2W 0.0685(14) 0.0717(14) 0.123(2) -0.0394(14) 0.0460(14) -0.0336(12)
O4W 0.080(3) 0.065(2) 0.086(3) -0.0249(19) -0.007(2) -0.019(2)
O3W 0.047(2) 0.223(5) 0.073(2) -0.090(3) 0.0027(18) -0.033(3)
Na1 0.0685(14) 0.0717(14) 0.123(2) -0.0394(14) 0.0460(14) -0.0336(12)
Na1' 0.028(3) 0.056(3) 0.041(3) -0.018(2) -0.002(2) 0.008(2)

loop_
_atom_type_symbol
_atom_type_description
_atom_type_scat_dispersion_real
_atom_type_scat_dispersion_imag
_atom_type_scat_source
C C 0.0030 0.0020 'International Tables Vol C Tables 4.2.6.8 and 6.1.1.4'
H H 0.0000 0.0000 'International Tables Vol C Tables 4.2.6.8 and 6.1.1.4'
Cl Cl 0.1480 0.1590 'International Tables Vol C Tables 4.2.6.8 and 6.1.1.4'
F F 0.0170 0.0100 'International Tables Vol C Tables 4.2.6.8 and 6.1.1.4'
Gd Gd -0.1650 3.9040 'International Tables Vol C Tables 4.2.6.8 and 6.1.1.4'
N N 0.0060 0.0030 'International Tables Vol C Tables 4.2.6.8 and 6.1.1.4'
Na Na 0.0360 0.0250 'International Tables Vol C Tables 4.2.6.8 and 6.1.1.4'
O O 0.0110 0.0060 'International Tables Vol C Tables 4.2.6.8 and 6.1.1.4'

loop_
_geom_angle_atom_site_label_1
_geom_angle_atom_site_label_2
_geom_angle_atom_site_label_3
_geom_angle
O10 Gd1 O4 108.31(9)
O10 Gd1 O1 83.11(9)
O4 Gd1 O1 138.04(8)
O10 Gd1 O7 137.76(8)
O4 Gd1 O7 85.13(9)
O1 Gd1 O7 113.78(9)
O10 Gd1 O3 145.26(8)
O4 Gd1 O3 77.65(8)
O1 Gd1 O3 71.96(8)
O7 Gd1 O3 75.87(8)
O10 Gd1 O9 79.03(9)
O4 Gd1 O9 148.25(8)
O1 Gd1 O9 72.54(8)
O7 Gd1 O9 70.81(8)
O3 Gd1 O9 114.39(9)
O10 Gd1 O12 70.39(8)
O4 Gd1 O12 77.73(8)
O1 Gd1 O12 141.99(7)
O7 Gd1 O12 74.02(8)
O3 Gd1 O12 142.33(8)
O9 Gd1 O12 75.95(8)
O10 Gd1 O6 75.60(8)
O4 Gd1 O6 70.06(8)
O1 Gd1 O6 74.42(8)
O7 Gd1 O6 144.75(8)
O3 Gd1 O6 74.65(8)
O9 Gd1 O6 140.23(8)
O12 Gd1 O6 121.85(8)
O3 C3 C2 125.7(3)
O3 C3 C4 118.5(3)
C2 C3 C4 115.8(3)
C3 O3 Gd1 131.5(2)
C6 C2 C3 119.6(3)
C6 C2 C1 116.7(3)
C3 C2 C1 123.7(3)
C5 C4 C10 119.4(3)
C5 C4 C3 121.3(3)
C10 C4 C3 119.3(3)
C11 C10 C4 119.1(3)
C11 C10 H10 120.5
C4 C10 H10 120.5
F1 C11 C10 119.3(3)
F1 C11 C12 119.1(3)
C10 C11 C12 121.6(3)
C13 C12 C11 120.7(3)
C13 C12 Cl1 120.1(3)
C11 C12 Cl1 119.2(3)
N1 C5 C4 118.7(3)
N1 C5 C13 120.9(3)
C4 C5 C13 120.4(3)
C12 C13 C5 118.9(3)
C12 C13 H13 120.6
C5 C13 H13 120.6
C6 N1 C5 120.0(3)
C6 N1 C7 119.5(3)
C5 N1 C7 120.4(3)
N1 C6 C2 124.5(3)
N1 C6 H6 117.8
C2 C6 H6 117.8
N1 C7 C9 119.5(3)
N1 C7 C8 118.7(3)
C9 C7 C8 60.6(3)
N1 C7 H7 115.7
C9 C7 H7 115.7
C8 C7 H7 115.7
C7 C8 C9 59.5(3)
C7 C8 H8A 117.8
C9 C8 H8A 117.8
C7 C8 H8B 117.8
C9 C8 H8B 117.8
H8A C8 H8B 115.0
C7 C9 C8 59.9(3)
C7 C9 H9A 117.8
C8 C9 H9A 117.8
C7 C9 H9B 117.8
C8 C9 H9B 117.8
H9A C9 H9B 114.9
O2 C1 O1 124.3(3)
O2 C1 C2 117.2(3)
O1 C1 C2 118.4(3)
C1 O1 Gd1 132.1(2)
C19 C15 C16 119.2(3)
C19 C15 C14 116.8(3)
C16 C15 C14 124.0(3)
O6 C16 C15 124.8(3)
O6 C16 C17 119.4(3)
C15 C16 C17 115.8(3)
C18 C17 C23 118.2(3)
C18 C17 C16 121.4(3)
C23 C17 C16 120.4(3)
N2 C18 C17 119.1(3)
N2 C18 C26 120.2(3)
C17 C18 C26 120.7(3)
C19 N2 C18 119.2(3)
C19 N2 C20 121.8(3)
C18 N2 C20 119.0(3)
N2 C20 C22 119.0(3)
N2 C20 C21 119.0(3)
C22 C20 C21 59.9(3)
N2 C20 H20 115.8
C22 C20 H20 115.8
C21 C20 H20 115.8
O5 C14 O4 124.2(3)
O5 C14 C15 116.6(3)
O4 C14 C15 119.2(3)
C14 O4 Gd1 136.0(2)
C16 O6 Gd1 127.7(2)
N4 C44 C43 119.6(3)
N4 C44 C52 120.7(3)
C43 C44 C52 119.7(3)
C44 C43 C49 119.6(3)
C44 C43 C42 121.3(3)
C49 C43 C42 119.1(3)
O9 C42 C41 125.8(3)
O9 C42 C43 118.3(3)
C41 C42 C43 115.8(3)
C45 N4 C44 118.9(3)
C45 N4 C46 120.9(3)
C44 N4 C46 120.0(3)
N4 C45 C41 125.4(3)
N4 C45 H45 117.3
C41 C45 H45 117.3
C45 C41 C42 118.9(3)
C45 C41 C40 117.7(3)
C42 C41 C40 123.4(3)
O8 C40 O7 124.7(3)
O8 C40 C41 117.0(3)
O7 C40 C41 118.3(3)
C40 O7 Gd1 133.7(2)
C50 C49 C43 119.5(3)
C50 C49 H49 120.2
C43 C49 H49 120.2
F4 C50 C49 119.9(3)
F4 C50 C51 118.9(3)
C49 C50 C51 121.2(3)
C52 C51 C50 120.1(3)
C52 C51 Cl4 121.0(3)
C50 C51 Cl4 119.0(3)
C51 C52 C44 119.9(3)
C51 C52 H52 120.0
C44 C52 H52 120.0
C31 C30 C36 118.8(3)
C31 C30 C29 121.5(3)
C36 C30 C29 119.7(3)
O12 C29 C28 125.6(3)
O12 C29 C30 119.0(3)
C28 C29 C30 115.3(3)
C32 C28 C29 119.4(3)
C32 C28 C27 116.9(3)
C29 C28 C27 123.6(3)
N3 C32 C28 125.3(3)
N3 C32 H32 117.4
C28 C32 H32 117.4
C32 N3 C31 119.3(3)
C32 N3 C33 119.7(3)
C31 N3 C33 120.4(3)
N3 C31 C30 119.1(3)
N3 C31 C39 120.6(3)
C30 C31 C39 120.3(3)
O11 C27 O10 123.9(3)
O11 C27 C28 117.8(3)
O10 C27 C28 118.3(3)
C27 O10 Gd1 136.8(2)
N3 C33 C34 119.4(4)
N3 C33 C35 118.9(4)
C34 C33 C35 61.3(3)
N3 C33 H33 115.5
C34 C33 H33 115.5
C35 C33 H33 115.5
C33 C35 C34 59.4(3)
C33 C35 H35A 117.8
C34 C35 H35A 117.8
C33 C35 H35B 117.8
C34 C35 H35B 117.8
H35A C35 H35B 115.0
C33 C34 C35 59.3(3)
C33 C34 H34A 117.8
C35 C34 H34A 117.8
C33 C34 H34B 117.8
C35 C34 H34B 117.8
H34A C34 H34B 115.0
C29 O12 Gd1 129.6(2)
N4 C46 C47 119.1(3)
N4 C46 C48 119.3(3)
C47 C46 C48 60.3(3)
N4 C46 H46 115.6
C47 C46 H46 115.6
C48 C46 H46 115.6
C46 C47 C48 59.6(3)
C46 C47 H47A 117.8
C48 C47 H47A 117.8
C46 C47 H47B 117.8
C48 C47 H47B 117.8
H47A C47 H47B 114.9
C46 C48 C47 60.0(3)
C46 C48 H48A 117.8
C47 C48 H48A 117.8
C46 C48 H48B 117.8
C47 C48 H48B 117.8
H48A C48 H48B 114.9
N2 C19 C15 125.3(3)
N2 C19 H19 117.4
C15 C19 H19 117.4
C24 C23 C17 120.3(3)
C24 C23 H23 119.9
C17 C23 H23 119.9
F2 C24 C23 119.7(3)
F2 C24 C25 119.0(3)
C23 C24 C25 121.3(3)
C26 C25 C24 120.0(3)
C26 C25 Cl2 120.7(3)
C24 C25 Cl2 119.3(3)
C25 C26 C18 119.5(3)
C25 C26 H26 120.2
C18 C26 H26 120.2
C37 C36 C30 120.1(3)
C37 C36 H36 120.0
C30 C36 H36 120.0
C38 C39 C31 119.6(3)
C38 C39 H39 120.2
C31 C39 H39 120.2
F3 C37 C36 120.2(3)
F3 C37 C38 118.4(3)
C36 C37 C38 121.4(3)
C39 C38 C37 119.8(3)
C39 C38 Cl3 120.5(3)
C37 C38 Cl3 119.7(3)
C20 C22 C21 60.4(3)
C20 C22 H22A 117.7
C21 C22 H22A 117.7
C20 C22 H22B 117.7
C21 C22 H22B 117.7
H22A C22 H22B 114.9
C20 C21 C22 59.7(3)
C20 C21 H21A 117.8
C22 C21 H21A 117.8
C20 C21 H21B 117.8
C22 C21 H21B 117.8
H21A C21 H21B 114.9
C42 O9 Gd1 129.1(2)
H1WA O1W H1WB 109.5
Na1' O2W H2WA 99.0
Na1' O2W H2WB 89.6
H2WA O2W H2WB 109.5
H4WA O4W H4WB 109.5
H3WA O3W H3WB 109.5

loop_
_geom_bond_atom_site_label_1
_geom_bond_atom_site_label_2
_geom_bond_distance
Gd1 O10 2.321(2)
Gd1 O4 2.337(2)
Gd1 O1 2.352(2)
Gd1 O7 2.368(2)
Gd1 O3 2.378(2)
Gd1 O9 2.388(2)
Gd1 O12 2.453(2)
Gd1 O6 2.487(2)
Cl1 C12 1.732(3)
Cl4 C51 1.727(4)
Cl3 C38 1.718(3)
Cl2 C25 1.729(4)
C3 O3 1.261(4)
C3 C2 1.423(4)
C3 C4 1.464(4)
C2 C6 1.366(5)
C2 C1 1.517(4)
C4 C5 1.403(5)
C4 C10 1.400(5)
C10 C11 1.366(5)
C10 H10 0.9300
C11 F1 1.353(4)
C11 C12 1.393(5)
C12 C13 1.362(5)
C5 N1 1.391(4)
C5 C13 1.408(4)
C13 H13 0.9300
N1 C6 1.345(4)
N1 C7 1.464(4)
C6 H6 0.9300
C7 C9 1.480(6)
C7 C8 1.486(6)
C7 H7 0.9800
C8 C9 1.495(6)
C8 H8A 0.9700
C8 H8B 0.9700
C9 H9A 0.9700
C9 H9B 0.9700
C1 O2 1.242(4)
C1 O1 1.259(4)
C15 C19 1.370(5)
C15 C16 1.425(5)
C15 C14 1.507(5)
C16 O6 1.259(4)
C16 C17 1.468(5)
C17 C18 1.401(5)
C17 C23 1.406(5)
C18 N2 1.398(4)
C18 C26 1.407(5)
N2 C19 1.345(4)
N2 C20 1.457(4)
C20 C22 1.484(6)
C20 C21 1.494(6)
C20 H20 0.9800
C14 O5 1.239(4)
C14 O4 1.255(4)
C44 N4 1.390(4)
C44 C43 1.400(5)
C44 C52 1.400(5)
C43 C49 1.405(5)
C43 C42 1.464(5)
C42 O9 1.253(4)
C42 C41 1.433(5)
N4 C45 1.349(4)
N4 C46 1.456(4)
C45 C41 1.368(5)
C45 H45 0.9300
C41 C40 1.509(5)
C40 O8 1.242(4)
C40 O7 1.268(4)
C49 C50 1.360(5)
C49 H49 0.9300
C50 F4 1.344(4)
C50 C51 1.398(5)
C51 C52 1.368(5)
C52 H52 0.9300
C30 C31 1.400(4)
C30 C36 1.407(5)
C30 C29 1.473(4)
C29 O12 1.252(4)
C29 C28 1.431(4)
C28 C32 1.361(5)
C28 C27 1.505(5)
C32 N3 1.349(4)
C32 H32 0.9300
N3 C31 1.392(4)
N3 C33 1.471(4)
C31 C39 1.402(5)
C27 O11 1.232(4)
C27 O10 1.267(4)
C33 C34 1.470(6)
C33 C35 1.467(6)
C33 H33 0.9800
C35 C34 1.497(6)
C35 H35A 0.9700
C35 H35B 0.9700
C34 H34A 0.9700
C34 H34B 0.9700
C46 C47 1.491(5)
C46 C48 1.485(5)
C46 H46 0.9800
C47 C48 1.496(6)
C47 H47A 0.9700
C47 H47B 0.9700
C48 H48A 0.9700
C48 H48B 0.9700
C19 H19 0.9300
C23 C24 1.355(5)
C23 H23 0.9300
C24 F2 1.347(4)
C24 C25 1.399(5)
C25 C26 1.358(5)
C26 H26 0.9300
C36 C37 1.353(5)
C36 H36 0.9300
C39 C38 1.373(5)
C39 H39 0.9300
F3 C37 1.346(4)
C37 C38 1.398(5)
C22 C21 1.488(6)
C22 H22A 0.9700
C22 H22B 0.9700
C21 H21A 0.9700
C21 H21B 0.9700
O1W H1WA 0.8500
O1W H1WB 0.8500
O2W Na1' 2.047(6)
O2W H2WA 0.8499
O2W H2WB 0.8501
O4W H4WA 0.8500
O4W H4WB 0.8499
O3W H3WA 0.8501
O3W H3WB 0.8501

loop_
_geom_torsion_atom_site_label_1
_geom_torsion_atom_site_label_2
_geom_torsion_atom_site_label_3
_geom_torsion_atom_site_label_4
_geom_torsion
C2 C3 O3 Gd1 -22.1(5)
C4 C3 O3 Gd1 156.4(2)
O10 Gd1 O3 C3 -14.2(4)
O4 Gd1 O3 C3 -118.6(3)
O1 Gd1 O3 C3 32.1(3)
O7 Gd1 O3 C3 153.4(3)
O9 Gd1 O3 C3 92.5(3)
O12 Gd1 O3 C3 -168.9(2)
O6 Gd1 O3 C3 -46.2(3)
O3 C3 C2 C6 178.4(3)
C4 C3 C2 C6 -0.2(5)
O3 C3 C2 C1 1.2(5)
C4 C3 C2 C1 -177.3(3)
O3 C3 C4 C5 -179.3(3)
C2 C3 C4 C5 -0.6(5)
O3 C3 C4 C10 1.0(5)
C2 C3 C4 C10 179.7(3)
C5 C4 C10 C11 -0.1(5)
C3 C4 C10 C11 179.7(3)
C4 C10 C11 F1 -180.0(3)
C4 C10 C11 C12 -0.9(6)
F1 C11 C12 C13 179.6(3)
C10 C11 C12 C13 0.5(6)
F1 C11 C12 Cl1 -0.4(5)
C10 C11 C12 Cl1 -179.4(3)
C10 C4 C5 N1 -178.5(3)
C3 C4 C5 N1 1.7(5)
C10 C4 C5 C13 1.5(5)
C3 C4 C5 C13 -178.3(3)
C11 C12 C13 C5 0.9(5)
Cl1 C12 C13 C5 -179.2(3)
N1 C5 C13 C12 178.1(3)
C4 C5 C13 C12 -1.8(5)
C4 C5 N1 C6 -2.1(5)
C13 C5 N1 C6 177.9(3)
C4 C5 N1 C7 -177.8(3)
C13 C5 N1 C7 2.2(5)
C5 N1 C6 C2 1.4(5)
C7 N1 C6 C2 177.2(3)
C3 C2 C6 N1 -0.2(5)
C1 C2 C6 N1 177.1(3)
C6 N1 C7 C9 44.7(5)
C5 N1 C7 C9 -139.5(4)
C6 N1 C7 C8 115.2(4)
C5 N1 C7 C8 -69.1(4)
N1 C7 C8 C9 -109.6(4)
N1 C7 C9 C8 108.3(4)
C6 C2 C1 O2 -8.8(5)
C3 C2 C1 O2 168.4(4)
C6 C2 C1 O1 171.7(3)
C3 C2 C1 O1 -11.0(5)
O2 C1 O1 Gd1 -135.3(3)
C2 C1 O1 Gd1 44.1(5)
O10 Gd1 O1 C1 110.4(3)
O4 Gd1 O1 C1 0.6(4)
O7 Gd1 O1 C1 -110.0(3)
O3 Gd1 O1 C1 -45.0(3)
O9 Gd1 O1 C1 -168.9(3)
O12 Gd1 O1 C1 155.7(3)
O6 Gd1 O1 C1 33.5(3)
C19 C15 C16 O6 177.1(3)
C14 C15 C16 O6 -2.7(5)
C19 C15 C16 C17 -1.8(5)
C14 C15 C16 C17 178.4(3)
O6 C16 C17 C18 -177.1(3)
C15 C16 C17 C18 1.9(5)
O6 C16 C17 C23 0.7(5)
C15 C16 C17 C23 179.7(3)
C23 C17 C18 N2 -177.7(3)
C16 C17 C18 N2 0.2(5)
C23 C17 C18 C26 2.4(5)
C16 C17 C18 C26 -179.8(3)
C17 C18 N2 C19 -2.4(5)
C26 C18 N2 C19 177.6(3)
C17 C18 N2 C20 -179.7(3)
C26 C18 N2 C20 0.2(5)
C19 N2 C20 C22 38.2(5)
C18 N2 C20 C22 -144.5(4)
C19 N2 C20 C21 107.8(4)
C18 N2 C20 C21 -74.9(4)
C19 C15 C14 O5 5.8(6)
C16 C15 C14 O5 -174.3(4)
C19 C15 C14 O4 -174.0(3)
C16 C15 C14 O4 5.8(6)
O5 C14 O4 Gd1 -148.5(4)
C15 C14 O4 Gd1 31.3(6)
O10 Gd1 O4 C14 -109.7(4)
O1 Gd1 O4 C14 -9.4(4)
O7 Gd1 O4 C14 111.3(4)
O3 Gd1 O4 C14 34.7(4)
O9 Gd1 O4 C14 151.5(3)
O12 Gd1 O4 C14 -174.0(4)
O6 Gd1 O4 C14 -43.2(4)
C15 C16 O6 Gd1 -31.1(5)
C17 C16 O6 Gd1 147.8(2)
O10 Gd1 O6 C16 156.4(3)
O4 Gd1 O6 C16 40.4(3)
O1 Gd1 O6 C16 -116.8(3)
O7 Gd1 O6 C16 -7.5(3)
O3 Gd1 O6 C16 -41.7(3)
O9 Gd1 O6 C16 -151.6(2)
O12 Gd1 O6 C16 101.0(3)
N4 C44 C43 C49 178.2(3)
C52 C44 C43 C49 -2.1(5)
N4 C44 C43 C42 -2.1(5)
C52 C44 C43 C42 177.6(3)
C44 C43 C42 O9 -177.7(3)
C49 C43 C42 O9 2.0(5)
C44 C43 C42 C41 0.4(5)
C49 C43 C42 C41 -179.9(3)
C43 C44 N4 C45 1.6(5)
C52 C44 N4 C45 -178.1(3)
C43 C44 N4 C46 -172.8(3)
C52 C44 N4 C46 7.5(5)
C44 N4 C45 C41 0.7(5)
C46 N4 C45 C41 175.0(3)
N4 C45 C41 C42 -2.4(5)
N4 C45 C41 C40 175.5(3)
O9 C42 C41 C45 179.7(3)
C43 C42 C41 C45 1.8(5)
O9 C42 C41 C40 1.9(5)
C43 C42 C41 C40 -176.0(3)
C45 C41 C40 O8 -0.8(5)
C42 C41 C40 O8 177.0(3)
C45 C41 C40 O7 -179.6(3)
C42 C41 C40 O7 -1.9(5)
O8 C40 O7 Gd1 -142.6(3)
C41 C40 O7 Gd1 36.1(5)
O10 Gd1 O7 C40 2.1(4)
O4 Gd1 O7 C40 114.1(3)
O1 Gd1 O7 C40 -104.8(3)
O3 Gd1 O7 C40 -167.4(3)
O9 Gd1 O7 C40 -44.8(3)
O12 Gd1 O7 C40 35.5(3)
O6 Gd1 O7 C40 158.6(3)
C44 C43 C49 C50 0.9(5)
C42 C43 C49 C50 -178.9(3)
C43 C49 C50 F4 -177.3(3)
C43 C49 C50 C51 1.6(6)
F4 C50 C51 C52 176.0(4)
C49 C50 C51 C52 -2.9(6)
F4 C50 C51 Cl4 -2.4(5)
C49 C50 C51 Cl4 178.7(3)
C50 C51 C52 C44 1.6(6)
Cl4 C51 C52 C44 -180.0(3)
N4 C44 C52 C51 -179.4(3)
C43 C44 C52 C51 0.9(6)
C31 C30 C29 O12 -179.8(3)
C36 C30 C29 O12 0.6(4)
C31 C30 C29 C28 -0.4(4)
C36 C30 C29 C28 -180.0(3)
O12 C29 C28 C32 -179.2(3)
C30 C29 C28 C32 1.5(4)
O12 C29 C28 C27 -0.6(5)
C30 C29 C28 C27 -179.9(3)
C29 C28 C32 N3 -1.8(5)
C27 C28 C32 N3 179.6(3)
C28 C32 N3 C31 0.7(5)
C28 C32 N3 C33 172.0(3)
C32 N3 C31 C30 0.5(5)
C33 N3 C31 C30 -170.7(3)
C32 N3 C31 C39 180.0(3)
C33 N3 C31 C39 8.8(5)
C36 C30 C31 N3 179.0(3)
C29 C30 C31 N3 -0.6(5)
C36 C30 C31 C39 -0.5(5)
C29 C30 C31 C39 179.9(3)
C32 C28 C27 O11 -0.4(5)
C29 C28 C27 O11 -179.0(3)
C32 C28 C27 O10 178.1(3)
C29 C28 C27 O10 -0.5(5)
O11 C27 O10 Gd1 -146.0(3)
C28 C27 O10 Gd1 35.6(5)
O4 Gd1 O10 C27 -112.2(3)
O1 Gd1 O10 C27 109.3(3)
O7 Gd1 O10 C27 -8.8(4)
O3 Gd1 O10 C27 153.1(3)
O9 Gd1 O10 C27 35.8(3)
O12 Gd1 O10 C27 -43.1(3)
O6 Gd1 O10 C27 -175.1(4)
C32 N3 C33 C34 114.0(4)
C31 N3 C33 C34 -74.8(5)
C32 N3 C33 C35 42.6(5)
C31 N3 C33 C35 -146.2(4)
N3 C33 C35 C34 109.7(5)
N3 C33 C34 C35 -108.9(4)
C28 C29 O12 Gd1 -27.2(5)
C30 C29 O12 Gd1 152.1(2)
O10 Gd1 O12 C29 35.9(3)
O4 Gd1 O12 C29 150.6(3)
O1 Gd1 O12 C29 -12.6(3)
O7 Gd1 O12 C29 -121.0(3)
O3 Gd1 O12 C29 -159.1(2)
O9 Gd1 O12 C29 -47.3(3)
O6 Gd1 O12 C29 93.7(3)
C45 N4 C46 C47 110.7(4)
C44 N4 C46 C47 -75.0(4)
C45 N4 C46 C48 40.4(5)
C44 N4 C46 C48 -145.3(4)
N4 C46 C47 C48 -109.2(4)
N4 C46 C48 C47 108.8(4)
C18 N2 C19 C15 2.6(5)
C20 N2 C19 C15 179.9(3)
C16 C15 C19 N2 -0.4(6)
C14 C15 C19 N2 179.5(3)
C18 C17 C23 C24 -0.1(5)
C16 C17 C23 C24 -178.0(3)
C17 C23 C24 F2 179.9(3)
C17 C23 C24 C25 -1.4(6)
F2 C24 C25 C26 179.3(4)
C23 C24 C25 C26 0.6(6)
F2 C24 C25 Cl2 -1.6(5)
C23 C24 C25 Cl2 179.7(3)
C24 C25 C26 C18 1.7(6)
Cl2 C25 C26 C18 -177.4(3)
N2 C18 C26 C25 176.9(3)
C17 C18 C26 C25 -3.2(5)
C31 C30 C36 C37 0.9(5)
C29 C30 C36 C37 -179.4(3)
N3 C31 C39 C38 179.3(3)
C30 C31 C39 C38 -1.2(5)
C30 C36 C37 F3 -179.4(3)
C30 C36 C37 C38 0.3(5)
C31 C39 C38 C37 2.5(5)
C31 C39 C38 Cl3 -176.6(3)
F3 C37 C38 C39 177.7(3)
C36 C37 C38 C39 -2.1(5)
F3 C37 C38 Cl3 -3.2(5)
C36 C37 C38 Cl3 177.0(3)
N2 C20 C22 C21 108.6(4)
N2 C20 C21 C22 -108.7(4)
C41 C42 O9 Gd1 -33.1(5)
C43 C42 O9 Gd1 144.8(2)
O10 Gd1 O9 C42 -109.3(3)
O4 Gd1 O9 C42 -2.2(4)
O1 Gd1 O9 C42 164.5(3)
O7 Gd1 O9 C42 40.7(3)
O3 Gd1 O9 C42 104.5(3)
O12 Gd1 O9 C42 -37.0(3)
O6 Gd1 O9 C42 -160.4(3)
